data_7714916
loop_
_publ_author_name
'Pavun, Anna'
'Niess, Raffael'
'Scheibel, Lucas A.'
'Seidl, Michael'
'Hohloch, Stephan'

_publ_section_title
;
 A mesoionic carbene stabilized nickel(II) hydroxide complex: a facile
 precursor for C-H activation chemistry.
;
_journal_issue 6
_journal_name_full 'Dalton transactions (Cambridge, England : 2003)'
_journal_page_first 2749
_journal_page_last 2761
_journal_paper_doi 10.1039/d3dt03746k
_journal_volume 53
_journal_year 2024
_chemical_formula_moiety 'C39 H43 N7 Ni O2, C6 H6, 1[C6H6]'
_chemical_formula_sum 'C51 H55 N7 Ni O2'
_chemical_formula_weight 856.73
_space_group_crystal_system monoclinic
_space_group_IT_number 12
_space_group_name_Hall '-C 2y'
_space_group_name_H-M_alt 'C 1 2/m 1'
_atom_sites_solution_hydrogens geom
_atom_sites_solution_primary dual
_audit_creation_date 2023-09-12
_audit_creation_method
;
Olex2 1.5-alpha
(compiled 2023.08.24 svn.re1ec1418 for OlexSys, GUI svn.r6817)
;
_audit_update_record
;
2023-09-13 deposited with the CCDC.	2024-01-04 downloaded from the CCDC.
;
_cell_angle_alpha 90
_cell_angle_beta 107.549(2)
_cell_angle_gamma 90
_cell_formula_units_Z 4
_cell_length_a 15.1996(9)
_cell_length_b 16.7302(8)
_cell_length_c 17.9276(10)
_cell_measurement_reflns_used 5610
_cell_measurement_temperature 155.00
_cell_measurement_theta_max 24.291
_cell_measurement_theta_min 2.383
_cell_volume 4346.7(4)
_computing_cell_refinement 'SAINT V8.40B (?, 2016)'
_computing_data_reduction 'SAINT V8.40B (?, 2016)'
_computing_molecular_graphics 'Olex2 1.5-alpha (Dolomanov et al., 2009)'
_computing_publication_material 'Olex2 1.5-alpha (Dolomanov et al., 2009)'
_computing_structure_refinement 'XL  (Sheldrick, 2008)'
_computing_structure_solution 'SHELXT 2018/2 (Sheldrick, 2018)'
_diffrn_ambient_temperature 155.00
_diffrn_measured_fraction_theta_full 0.999
_diffrn_measured_fraction_theta_max 0.999
_diffrn_measurement_device_type 'Bruker APEX-II CCD'
_diffrn_measurement_method '\f and \w scans'
_diffrn_radiation_type MoK\a
_diffrn_radiation_wavelength 0.71073
_diffrn_reflns_av_R_equivalents 0.0991
_diffrn_reflns_av_unetI/netI 0.0438
_diffrn_reflns_Laue_measured_fraction_full 0.999
_diffrn_reflns_Laue_measured_fraction_max 0.999
_diffrn_reflns_limit_h_max 19
_diffrn_reflns_limit_h_min -19
_diffrn_reflns_limit_k_max 20
_diffrn_reflns_limit_k_min -20
_diffrn_reflns_limit_l_max 22
_diffrn_reflns_limit_l_min -22
_diffrn_reflns_number 44884
_diffrn_reflns_point_group_measured_fraction_full 0.999
_diffrn_reflns_point_group_measured_fraction_max 0.999
_diffrn_reflns_theta_full 25.242
_diffrn_reflns_theta_max 26.424
_diffrn_reflns_theta_min 1.966
_diffrn_source_current 1.0
_diffrn_source_power 0.05
_diffrn_source_voltage 50.0
_diffrn_standards_number 0
_exptl_absorpt_coefficient_mu 0.496
_exptl_absorpt_correction_T_max 0.7454
_exptl_absorpt_correction_T_min 0.6794
_exptl_absorpt_correction_type multi-scan
_exptl_absorpt_process_details
;
SADABS-2016/2 (Bruker,2016/2) was used for absorption correction.
wR2(int) was 0.0967 before and 0.0517 after correction.
The Ratio of minimum to maximum transmission is 0.9115.
The \l/2 correction factor is Not present.
;
_exptl_crystal_colour 'clear reddish orange'
_exptl_crystal_colour_lustre clear
_exptl_crystal_colour_modifier reddish
_exptl_crystal_colour_primary orange
_exptl_crystal_density_diffrn 1.309
_exptl_crystal_description needle
_exptl_crystal_F_000 1816
_exptl_crystal_size_max 0.35
_exptl_crystal_size_mid 0.11
_exptl_crystal_size_min 0.09
_refine_diff_density_max 0.475
_refine_diff_density_min -0.290
_refine_diff_density_rms 0.055
_refine_ls_extinction_method none
_refine_ls_goodness_of_fit_ref 1.045
_refine_ls_hydrogen_treatment constr
_refine_ls_matrix_type full
_refine_ls_number_parameters 302
_refine_ls_number_reflns 4623
_refine_ls_number_restraints 21
_refine_ls_restrained_S_all 1.045
_refine_ls_R_factor_all 0.0694
_refine_ls_R_factor_gt 0.0525
_refine_ls_shift/su_max 0.001
_refine_ls_shift/su_mean 0.000
_refine_ls_structure_factor_coef Fsqd
_refine_ls_weighting_details 'w=1/[\s^2^(Fo^2^)+(0.0664P)^2^+4.0629P] where P=(Fo^2^+2Fc^2^)/3'
_refine_ls_weighting_scheme calc
_refine_ls_wR_factor_gt 0.1290
_refine_ls_wR_factor_ref 0.1379
_reflns_Friedel_coverage 0.000
_reflns_number_gt 3641
_reflns_number_total 4623
_reflns_threshold_expression 'I > 2\s(I)'
_cod_data_source_file d3dt03746k2.cif
_cod_data_source_block sh_322n_0m
_cod_depositor_comments 'Adding full bibliography for 7714908--7714920.cif.'
_cod_database_code 7714916
_shelx_shelxl_version_number 2019/1
_shelx_space_group_comment
;
The symmetry employed for this shelxl refinement is uniquely defined
by the following loop, which should always be used as a source of
symmetry information in preference to the above space-group names.
They are only intended as comments.
;
_shelx_estimated_absorpt_t_max 0.957
_shelx_estimated_absorpt_t_min 0.845
_olex2_refinement_description
;
1. Fixed Uiso
 At 1.2 times of:
  All C(H) groups, All C(H,H) groups
 At 1.5 times of:
  All C(H,H,H) groups
2. Restrained distances
 C25-C28 \\sim C25-C28A
 with sigma of 0.02
 C25-C26 \\sim C25-C26A
 with sigma of 0.02
 C25-C27 \\sim C25-C27A
 with sigma of 0.02
3. Uiso/Uaniso restraints and constraints
Uanis(C27A) \\sim Ueq, Uanis(C26A) \\sim Ueq, Uanis(C28A) \\sim Ueq: with sigma
of 0.01 and sigma for terminal atoms of 0.02
4. Others
 Sof(C28A)=Sof(H28D)=Sof(H28E)=Sof(H28F)=Sof(C26A)=Sof(H26D)=Sof(H26E)=
 Sof(H26F)=Sof(C27A)=Sof(H27D)=Sof(H27E)=Sof(H27F)=1-FVAR(1)
 Sof(C28)=Sof(H28A)=Sof(H28B)=Sof(H28C)=Sof(C26)=Sof(H26A)=Sof(H26B)=Sof(H26C)=
 Sof(C27)=Sof(H27A)=Sof(H27B)=Sof(H27C)=FVAR(1)
5.a Secondary CH2 refined with riding coordinates:
 C5(H5A,H5B), C11(H11A,H11B), C7(H7A,H7B), C9(H9A,H9B)
5.b Aromatic/amide H refined with riding coordinates:
 C15(H15), C17(H17), C42(H42), C46(H46), C45(H45), C103(H103), C43(H43),
 C44(H44), C102(H102), C101(H101), C100(H100)
5.c Idealised Me refined as rotating group:
 C28(H28A,H28B,H28C), C26(H26A,H26B,H26C), C27(H27A,H27B,H27C), C28A(H28D,H28E,
 H28F), C26A(H26D,H26E,H26F), C27A(H27D,H27E,H27F)
;
_smtbx_masks_special_details
;
A solvent mask was calculated and 156 electrons were 
found in a volume of 620\%A^3^ in 1 void per unit cell. 
This is consistent with the presence of 
1[C6H6] per Asymmetric Unit 
which account for 168 electrons 
per unit cell.
;
_smtbx_masks_void_probe_radius 1.2
_smtbx_masks_void_truncation_radius 1.2
_olex2_submission_special_instructions 'No special instructions were received'

loop_
_space_group_symop_operation_xyz
'x, y, z'
'-x, y, -z'
'x+1/2, y+1/2, z'
'-x+1/2, y+1/2, -z'
'-x, -y, -z'
'x, -y, z'
'-x+1/2, -y+1/2, -z'
'x+1/2, -y+1/2, z'

loop_
_atom_site_label
_atom_site_type_symbol
_atom_site_fract_x
_atom_site_fract_y
_atom_site_fract_z
_atom_site_U_iso_or_equiv
_atom_site_adp_type
_atom_site_occupancy
_atom_site_site_symmetry_order
_atom_site_calc_flag
_atom_site_refinement_flags_posn
_atom_site_refinement_flags_adp
_atom_site_refinement_flags_occupancy
_atom_site_disorder_assembly
_atom_site_disorder_group
Ni01 Ni 0.36598(3) 0.500000 0.52488(3) 0.03395(16) Uani 1 2 d S T P . .
O40 O 0.2590(2) 0.500000 0.43563(16) 0.0455(7) Uani 1 2 d S T P . .
N1 N 0.42113(15) 0.66656(12) 0.57435(12) 0.0363(5) Uani 1 1 d . . . . .
O41 O 0.1755(2) 0.500000 0.51754(19) 0.0584(8) Uani 1 2 d S T P . .
N5 N 0.37071(16) 0.74134(12) 0.47921(13) 0.0421(5) Uani 1 1 d . . . . .
N10 N 0.4556(2) 0.500000 0.62186(17) 0.0349(7) Uani 1 2 d S T P . .
N3 N 0.42119(17) 0.74334(12) 0.55362(13) 0.0440(6) Uani 1 1 d . . . . .
C13 C 0.48329(18) 0.56509(14) 0.67052(14) 0.0349(5) Uani 1 1 d . . . . .
C40 C 0.1859(3) 0.500000 0.4531(2) 0.0381(8) Uani 1 2 d S T P . .
C3 C 0.33958(19) 0.66782(15) 0.45370(15) 0.0379(6) Uani 1 1 d . . . . .
C1 C 0.37274(17) 0.61512(15) 0.51691(14) 0.0358(6) Uani 1 1 d . . . . .
C14 C 0.46765(18) 0.64570(15) 0.65310(15) 0.0373(6) Uani 1 1 d . . . . .
C18 C 0.52909(18) 0.54297(15) 0.74876(15) 0.0378(6) Uani 1 1 d . . . . .
C15 C 0.49385(19) 0.70248(15) 0.71203(16) 0.0427(6) Uani 1 1 d . . . . .
H15 H 0.481566 0.757319 0.699398 0.051 Uiso 1 1 calc R U . . .
C17 C 0.55586(19) 0.60036(16) 0.80724(15) 0.0418(6) Uani 1 1 d . . . . .
H17 H 0.586559 0.584432 0.859482 0.050 Uiso 1 1 calc R U . . .
C16 C 0.5382(2) 0.68062(16) 0.79011(16) 0.0443(7) Uani 1 1 d . . . . .
C41 C 0.0976(3) 0.500000 0.3819(3) 0.0492(10) Uani 1 2 d S T P . .
C5 C 0.2799(2) 0.65672(17) 0.37105(16) 0.0488(7) Uani 1 1 d . . . . .
H5A H 0.215859 0.646040 0.370983 0.059 Uiso 1 1 calc R U . . .
H5B H 0.301754 0.609404 0.348540 0.059 Uiso 1 1 calc R U . . .
C42 C 0.1018(3) 0.500000 0.3054(3) 0.0572(11) Uani 1 2 d S T P . .
H42 H 0.160195 0.500000 0.296361 0.069 Uiso 1 2 calc R U P . .
C25 C 0.5628(2) 0.74575(16) 0.85394(17) 0.0511(7) Uani 1 1 d D . . . .
C46 C 0.0111(3) 0.500000 0.3927(3) 0.0651(13) Uani 1 2 d S T P . .
H46 H 0.007166 0.500000 0.444623 0.078 Uiso 1 2 calc R U P . .
C45 C -0.0702(4) 0.500000 0.3306(4) 0.0691(14) Uani 1 2 d S T P . .
H45 H -0.128642 0.500000 0.339647 0.083 Uiso 1 2 calc R U P . .
C103 C 0.3268(4) 0.500000 0.7813(4) 0.0788(16) Uani 1 2 d S T P . .
H103 H 0.320302 0.499999 0.726856 0.095 Uiso 1 2 calc R U P . .
C11 C 0.3587(2) 0.81563(17) 0.43288(18) 0.0557(8) Uani 1 1 d . . . . .
H11A H 0.416617 0.828599 0.421090 0.067 Uiso 1 1 calc R U . . .
H11B H 0.344153 0.860401 0.463324 0.067 Uiso 1 1 calc R U . . .
C7 C 0.2802(3) 0.7279(2) 0.32034(19) 0.0630(9) Uani 1 1 d . . . . .
H7A H 0.334410 0.724061 0.300734 0.076 Uiso 1 1 calc R U . . .
H7B H 0.224243 0.725951 0.274457 0.076 Uiso 1 1 calc R U . . .
C9 C 0.2830(3) 0.80549(19) 0.35921(19) 0.0687(10) Uani 1 1 d . . . . .
H9A H 0.223642 0.813369 0.370335 0.082 Uiso 1 1 calc R U . . .
H9B H 0.288277 0.848039 0.322416 0.082 Uiso 1 1 calc R U . . .
C43 C 0.0216(4) 0.500000 0.2418(3) 0.0724(15) Uani 1 2 d S T P . .
H43 H 0.025594 0.500000 0.189915 0.087 Uiso 1 2 calc R U P . .
C44 C -0.0635(4) 0.500000 0.2548(4) 0.0755(16) Uani 1 2 d S T P . .
H44 H -0.118139 0.500000 0.211491 0.091 Uiso 1 2 calc R U P . .
C28 C 0.6360(3) 0.8015(2) 0.8408(3) 0.0650(13) Uani 0.811(5) 1 d D . P A 1
H28A H 0.691107 0.770572 0.841950 0.097 Uiso 0.811(5) 1 calc R U P A 1
H28B H 0.652026 0.841988 0.882246 0.097 Uiso 0.811(5) 1 calc R U P A 1
H28C H 0.611834 0.827790 0.789890 0.097 Uiso 0.811(5) 1 calc R U P A 1
C102 C 0.3316(3) 0.5688(3) 0.8208(3) 0.0983(16) Uani 1 1 d . . . . .
H102 H 0.331602 0.618144 0.794543 0.118 Uiso 1 1 calc R U . . .
C26 C 0.6020(4) 0.7085(2) 0.9366(2) 0.0656(14) Uani 0.811(5) 1 d D . P A 1
H26A H 0.556164 0.672113 0.946506 0.098 Uiso 0.811(5) 1 calc R U P A 1
H26B H 0.616026 0.751040 0.976009 0.098 Uiso 0.811(5) 1 calc R U P A 1
H26C H 0.658458 0.678690 0.939599 0.098 Uiso 0.811(5) 1 calc R U P A 1
C27 C 0.4769(3) 0.7926(2) 0.8532(3) 0.0649(13) Uani 0.811(5) 1 d D . P A 1
H27A H 0.452113 0.819438 0.802622 0.097 Uiso 0.811(5) 1 calc R U P A 1
H27B H 0.492763 0.832622 0.895095 0.097 Uiso 0.811(5) 1 calc R U P A 1
H27C H 0.430398 0.755977 0.861515 0.097 Uiso 0.811(5) 1 calc R U P A 1
C101 C 0.3363(4) 0.5694(3) 0.8979(3) 0.124(2) Uani 1 1 d . . . . .
H101 H 0.337422 0.618891 0.924021 0.149 Uiso 1 1 calc R U . . .
C100 C 0.3395(7) 0.500000 0.9377(5) 0.141(4) Uani 1 2 d S T P . .
H100 H 0.343805 0.500000 0.991656 0.169 Uiso 1 2 calc R U P . .
C28A C 0.5490(14) 0.8311(8) 0.8155(9) 0.061(5) Uani 0.189(5) 1 d D U P A 2
H28D H 0.586218 0.835807 0.779598 0.091 Uiso 0.189(5) 1 calc R U P A 2
H28E H 0.568395 0.871861 0.856460 0.091 Uiso 0.189(5) 1 calc R U P A 2
H28F H 0.483721 0.838866 0.786490 0.091 Uiso 0.189(5) 1 calc R U P A 2
C26A C 0.6680(10) 0.7384(12) 0.8932(11) 0.069(6) Uani 0.189(5) 1 d D U P A 2
H26D H 0.683470 0.683048 0.909775 0.104 Uiso 0.189(5) 1 calc R U P A 2
H26E H 0.686822 0.773756 0.938839 0.104 Uiso 0.189(5) 1 calc R U P A 2
H26F H 0.700506 0.753866 0.855725 0.104 Uiso 0.189(5) 1 calc R U P A 2
C27A C 0.5025(14) 0.7309(12) 0.9035(10) 0.073(6) Uani 0.189(5) 1 d D U P A 2
H27D H 0.439275 0.747045 0.875214 0.110 Uiso 0.189(5) 1 calc R U P A 2
H27E H 0.524714 0.761954 0.951871 0.110 Uiso 0.189(5) 1 calc R U P A 2
H27F H 0.503624 0.673868 0.916140 0.110 Uiso 0.189(5) 1 calc R U P A 2

loop_
_atom_site_aniso_label
_atom_site_aniso_U_11
_atom_site_aniso_U_22
_atom_site_aniso_U_33
_atom_site_aniso_U_23
_atom_site_aniso_U_13
_atom_site_aniso_U_12
Ni01 0.0419(3) 0.0252(2) 0.0320(3) 0.000 0.00707(19) 0.000
O40 0.0504(17) 0.0369(14) 0.0436(15) 0.000 0.0057(13) 0.000
N1 0.0461(13) 0.0248(10) 0.0380(12) 0.0021(8) 0.0126(10) -0.0015(9)
O41 0.064(2) 0.0551(18) 0.057(2) 0.000 0.0200(16) 0.000
N5 0.0511(14) 0.0307(11) 0.0431(13) 0.0069(10) 0.0121(11) 0.0000(10)
N10 0.0447(17) 0.0262(14) 0.0328(15) 0.000 0.0100(13) 0.000
N3 0.0575(15) 0.0281(11) 0.0430(13) 0.0043(9) 0.0101(11) -0.0051(10)
C13 0.0408(14) 0.0290(12) 0.0329(13) -0.0014(10) 0.0085(10) -0.0020(10)
C40 0.061(3) 0.0183(15) 0.041(2) 0.000 0.0241(19) 0.000
C3 0.0466(15) 0.0317(13) 0.0360(13) 0.0050(10) 0.0133(12) 0.0037(11)
C1 0.0408(14) 0.0332(13) 0.0330(13) 0.0002(10) 0.0104(11) 0.0002(10)
C14 0.0446(15) 0.0302(12) 0.0351(13) 0.0012(10) 0.0088(11) -0.0041(11)
C18 0.0438(15) 0.0303(13) 0.0370(14) 0.0005(10) 0.0087(11) -0.0009(11)
C15 0.0520(16) 0.0288(13) 0.0449(15) -0.0026(11) 0.0112(13) -0.0040(11)
C17 0.0511(16) 0.0362(13) 0.0323(13) -0.0012(11) 0.0039(11) -0.0024(12)
C16 0.0559(17) 0.0333(13) 0.0400(15) -0.0068(11) 0.0091(13) -0.0059(12)
C41 0.052(2) 0.0319(19) 0.059(3) 0.000 0.010(2) 0.000
C5 0.0647(19) 0.0402(15) 0.0369(15) 0.0043(12) 0.0084(13) 0.0044(13)
C42 0.059(3) 0.055(3) 0.050(3) 0.000 0.005(2) 0.000
C25 0.071(2) 0.0366(14) 0.0402(15) -0.0089(12) 0.0089(14) -0.0028(14)
C46 0.063(3) 0.054(3) 0.077(3) 0.000 0.020(3) 0.000
C45 0.054(3) 0.054(3) 0.091(4) 0.000 0.008(3) 0.000
C103 0.061(3) 0.095(4) 0.077(4) 0.000 0.016(3) 0.000
C11 0.070(2) 0.0356(15) 0.0570(19) 0.0195(13) 0.0117(16) 0.0012(14)
C7 0.076(2) 0.0570(19) 0.0474(18) 0.0157(15) 0.0051(16) -0.0046(17)
C9 0.104(3) 0.0448(18) 0.0499(19) 0.0174(15) 0.0125(18) 0.0116(18)
C43 0.069(3) 0.067(3) 0.068(3) 0.000 0.000(3) 0.000
C44 0.066(3) 0.046(3) 0.095(4) 0.000 -0.006(3) 0.000
C28 0.097(4) 0.039(2) 0.057(3) -0.0182(18) 0.022(2) -0.017(2)
C102 0.104(4) 0.077(3) 0.088(3) 0.009(3) -0.010(3) -0.013(2)
C26 0.102(4) 0.048(2) 0.038(2) -0.0130(17) 0.008(2) 0.001(2)
C27 0.089(3) 0.050(2) 0.054(2) -0.0158(19) 0.019(2) 0.004(2)
C101 0.148(5) 0.106(4) 0.086(4) -0.031(3) -0.014(3) 0.033(4)
C100 0.217(11) 0.118(7) 0.070(5) 0.000 0.016(6) 0.000
C28A 0.081(12) 0.036(8) 0.049(9) -0.014(7) -0.005(8) -0.001(8)
C26A 0.082(12) 0.062(10) 0.057(10) -0.022(8) 0.011(9) -0.011(9)
C27A 0.091(13) 0.069(11) 0.056(10) -0.024(9) 0.017(9) -0.006(10)

loop_
_atom_type_symbol
_atom_type_description
_atom_type_scat_dispersion_real
_atom_type_scat_dispersion_imag
_atom_type_scat_source
C C 0.0033 0.0016 'International Tables Vol C Tables 4.2.6.8 and 6.1.1.4'
H H 0.0000 0.0000 'International Tables Vol C Tables 4.2.6.8 and 6.1.1.4'
N N 0.0061 0.0033 'International Tables Vol C Tables 4.2.6.8 and 6.1.1.4'
Ni Ni 0.3393 1.1124 'International Tables Vol C Tables 4.2.6.8 and 6.1.1.4'
O O 0.0106 0.0060 'International Tables Vol C Tables 4.2.6.8 and 6.1.1.4'

loop_
_geom_angle_atom_site_label_1
_geom_angle_atom_site_label_2
_geom_angle_atom_site_label_3
_geom_angle
_geom_angle_site_symmetry_1
_geom_angle_site_symmetry_3
_geom_angle_publ_flag
O40 Ni01 C1 89.36(7) . . ?
O40 Ni01 C1 89.36(7) . 6_565 ?
N10 Ni01 O40 169.96(14) . . ?
N10 Ni01 C1 91.65(7) . . ?
N10 Ni01 C1 91.66(7) . 6_565 ?
C1 Ni01 C1 168.17(15) . 6_565 ?
C40 O40 Ni01 112.9(3) . . ?
N3 N1 C1 116.0(2) . . ?
N3 N1 C14 118.1(2) . . ?
C1 N1 C14 125.9(2) . . ?
N3 N5 C3 113.8(2) . . ?
N3 N5 C11 118.8(2) . . ?
C3 N5 C11 127.3(2) . . ?
C13 N10 Ni01 126.15(15) 6_565 . ?
C13 N10 Ni01 126.16(15) . . ?
C13 N10 C13 104.3(3) . 6_565 ?
N5 N3 N1 101.95(19) . . ?
N10 C13 C14 128.7(2) . . ?
N10 C13 C18 112.7(2) . . ?
C14 C13 C18 118.5(2) . . ?
O40 C40 C41 114.2(3) . . ?
O41 C40 O40 128.7(4) . . ?
O41 C40 C41 117.1(4) . . ?
N5 C3 C1 107.2(2) . . ?
N5 C3 C5 119.7(2) . . ?
C1 C3 C5 133.1(2) . . ?
N1 C1 Ni01 126.61(18) . . ?
N1 C1 C3 101.1(2) . . ?
C3 C1 Ni01 132.08(19) . . ?
C13 C14 N1 117.6(2) . . ?
C15 C14 N1 122.1(2) . . ?
C15 C14 C13 120.2(2) . . ?
C13 C18 C18 105.17(14) . 6_565 ?
C17 C18 C13 120.8(2) . . ?
C17 C18 C18 133.73(15) . 6_565 ?
C14 C15 H15 119.3 . . ?
C14 C15 C16 121.4(2) . . ?
C16 C15 H15 119.3 . . ?
C18 C17 H17 119.7 . . ?
C16 C17 C18 120.6(2) . . ?
C16 C17 H17 119.7 . . ?
C15 C16 C25 119.4(2) . . ?
C17 C16 C15 118.4(2) . . ?
C17 C16 C25 122.2(2) . . ?
C42 C41 C40 121.8(4) . . ?
C46 C41 C40 120.5(4) . . ?
C46 C41 C42 117.7(4) . . ?
C3 C5 H5A 109.0 . . ?
C3 C5 H5B 109.0 . . ?
C3 C5 C7 112.9(2) . . ?
H5A C5 H5B 107.8 . . ?
C7 C5 H5A 109.0 . . ?
C7 C5 H5B 109.0 . . ?
C41 C42 H42 119.4 . . ?
C41 C42 C43 121.2(5) . . ?
C43 C42 H42 119.4 . . ?
C16 C25 C26 111.2(2) . . ?
C16 C25 C28A 110.3(6) . . ?
C16 C25 C26A 105.5(7) . . ?
C28 C25 C16 110.1(3) . . ?
C28 C25 C26 107.8(3) . . ?
C27 C25 C16 110.0(3) . . ?
C27 C25 C28 110.4(3) . . ?
C27 C25 C26 107.2(3) . . ?
C26A C25 C28A 104.8(11) . . ?
C27A C25 C16 105.8(7) . . ?
C27A C25 C28A 113.0(12) . . ?
C27A C25 C26A 117.2(11) . . ?
C41 C46 H46 118.7 . . ?
C41 C46 C45 122.6(5) . . ?
C45 C46 H46 118.7 . . ?
C46 C45 H45 120.9 . . ?
C46 C45 C44 118.2(5) . . ?
C44 C45 H45 120.9 . . ?
C102 C103 H103 121.0 6_565 . ?
C102 C103 H103 121.0 . . ?
C102 C103 C102 118.1(6) 6_565 . ?
N5 C11 H11A 109.7 . . ?
N5 C11 H11B 109.7 . . ?
N5 C11 C9 109.7(2) . . ?
H11A C11 H11B 108.2 . . ?
C9 C11 H11A 109.7 . . ?
C9 C11 H11B 109.7 . . ?
C5 C7 H7A 108.6 . . ?
C5 C7 H7B 108.6 . . ?
H7A C7 H7B 107.5 . . ?
C9 C7 C5 114.8(3) . . ?
C9 C7 H7A 108.6 . . ?
C9 C7 H7B 108.6 . . ?
C11 C9 H9A 108.4 . . ?
C11 C9 H9B 108.4 . . ?
C7 C9 C11 115.4(3) . . ?
C7 C9 H9A 108.4 . . ?
C7 C9 H9B 108.4 . . ?
H9A C9 H9B 107.5 . . ?
C42 C43 H43 120.2 . . ?
C44 C43 C42 119.5(6) . . ?
C44 C43 H43 120.2 . . ?
C45 C44 H44 119.6 . . ?
C43 C44 C45 120.7(5) . . ?
C43 C44 H44 119.6 . . ?
C25 C28 H28A 109.5 . . ?
C25 C28 H28B 109.5 . . ?
C25 C28 H28C 109.5 . . ?
H28A C28 H28B 109.5 . . ?
H28A C28 H28C 109.5 . . ?
H28B C28 H28C 109.5 . . ?
C103 C102 H102 119.4 . . ?
C103 C102 C101 121.3(5) . . ?
C101 C102 H102 119.4 . . ?
C25 C26 H26A 109.5 . . ?
C25 C26 H26B 109.5 . . ?
C25 C26 H26C 109.5 . . ?
H26A C26 H26B 109.5 . . ?
H26A C26 H26C 109.5 . . ?
H26B C26 H26C 109.5 . . ?
C25 C27 H27A 109.5 . . ?
C25 C27 H27B 109.5 . . ?
C25 C27 H27C 109.5 . . ?
H27A C27 H27B 109.5 . . ?
H27A C27 H27C 109.5 . . ?
H27B C27 H27C 109.5 . . ?
C102 C101 H101 119.6 . . ?
C100 C101 C102 120.8(6) . . ?
C100 C101 H101 119.6 . . ?
C101 C100 C101 117.7(8) . 6_565 ?
C101 C100 H100 121.1 6_565 . ?
C101 C100 H100 121.1 . . ?
C25 C28A H28D 109.5 . . ?
C25 C28A H28E 109.5 . . ?
C25 C28A H28F 109.5 . . ?
H28D C28A H28E 109.5 . . ?
H28D C28A H28F 109.5 . . ?
H28E C28A H28F 109.5 . . ?
C25 C26A H26D 109.5 . . ?
C25 C26A H26E 109.5 . . ?
C25 C26A H26F 109.5 . . ?
H26D C26A H26E 109.5 . . ?
H26D C26A H26F 109.5 . . ?
H26E C26A H26F 109.5 . . ?
C25 C27A H27D 109.5 . . ?
C25 C27A H27E 109.5 . . ?
C25 C27A H27F 109.5 . . ?
H27D C27A H27E 109.5 . . ?
H27D C27A H27F 109.5 . . ?
H27E C27A H27F 109.5 . . ?

loop_
_geom_bond_atom_site_label_1
_geom_bond_atom_site_label_2
_geom_bond_distance
_geom_bond_site_symmetry_2
_geom_bond_publ_flag
Ni01 O40 1.906(3) . ?
Ni01 N10 1.857(3) . ?
Ni01 C1 1.936(2) 6_565 ?
Ni01 C1 1.936(2) . ?
O40 C40 1.243(5) . ?
N1 N3 1.337(3) . ?
N1 C1 1.373(3) . ?
N1 C14 1.419(3) . ?
O41 C40 1.212(5) . ?
N5 N3 1.324(3) . ?
N5 C3 1.347(3) . ?
N5 C11 1.475(3) . ?
N10 C13 1.379(3) 6_565 ?
N10 C13 1.379(3) . ?
C13 C14 1.388(3) . ?
C13 C18 1.414(3) . ?
C40 C41 1.549(6) . ?
C3 C1 1.404(3) . ?
C3 C5 1.497(4) . ?
C14 C15 1.387(4) . ?
C18 C18 1.438(5) 6_565 ?
C18 C17 1.389(4) . ?
C15 H15 0.9500 . ?
C15 C16 1.407(4) . ?
C17 H17 0.9500 . ?
C17 C16 1.385(4) . ?
C16 C25 1.542(4) . ?
C41 C42 1.391(7) . ?
C41 C46 1.386(7) . ?
C5 H5A 0.9900 . ?
C5 H5B 0.9900 . ?
C5 C7 1.499(4) . ?
C42 H42 0.9500 . ?
C42 C43 1.395(7) . ?
C25 C28 1.522(5) . ?
C25 C26 1.552(5) . ?
C25 C27 1.520(5) . ?
C25 C28A 1.572(13) . ?
C25 C26A 1.545(15) . ?
C25 C27A 1.476(15) . ?
C46 H46 0.9500 . ?
C46 C45 1.392(7) . ?
C45 H45 0.9500 . ?
C45 C44 1.393(8) . ?
C103 H103 0.9500 . ?
C103 C102 1.343(6) 6_565 ?
C103 C102 1.343(6) . ?
C11 H11A 0.9900 . ?
C11 H11B 0.9900 . ?
C11 C9 1.476(4) . ?
C7 H7A 0.9900 . ?
C7 H7B 0.9900 . ?
C7 C9 1.468(5) . ?
C9 H9A 0.9900 . ?
C9 H9B 0.9900 . ?
C43 H43 0.9500 . ?
C43 C44 1.383(8) . ?
C44 H44 0.9500 . ?
C28 H28A 0.9800 . ?
C28 H28B 0.9800 . ?
C28 H28C 0.9800 . ?
C102 H102 0.9500 . ?
C102 C101 1.361(7) . ?
C26 H26A 0.9800 . ?
C26 H26B 0.9800 . ?
C26 H26C 0.9800 . ?
C27 H27A 0.9800 . ?
C27 H27B 0.9800 . ?
C27 H27C 0.9800 . ?
C101 H101 0.9500 . ?
C101 C100 1.356(7) . ?
C100 H100 0.9500 . ?
C28A H28D 0.9800 . ?
C28A H28E 0.9800 . ?
C28A H28F 0.9800 . ?
C26A H26D 0.9800 . ?
C26A H26E 0.9800 . ?
C26A H26F 0.9800 . ?
C27A H27D 0.9800 . ?
C27A H27E 0.9800 . ?
C27A H27F 0.9800 . ?

loop_
_geom_torsion_atom_site_label_1
_geom_torsion_atom_site_label_2
_geom_torsion_atom_site_label_3
_geom_torsion_atom_site_label_4
_geom_torsion
_geom_torsion_site_symmetry_1
_geom_torsion_site_symmetry_2
_geom_torsion_site_symmetry_3
_geom_torsion_site_symmetry_4
_geom_torsion_publ_flag
Ni01 O40 C40 O41 0.000(1) . . . . ?
Ni01 O40 C40 C41 180.000(1) . . . . ?
Ni01 N10 C13 C14 -15.5(5) . . . . ?
Ni01 N10 C13 C18 160.8(2) . . . . ?
O40 Ni01 N10 C13 77.9(3) . . . 6_565 ?
O40 Ni01 N10 C13 -77.9(3) . . . . ?
O40 C40 C41 C42 0.000(1) . . . . ?
O40 C40 C41 C46 180.000(1) . . . . ?
N1 C14 C15 C16 178.7(3) . . . . ?
O41 C40 C41 C42 180.000(1) . . . . ?
O41 C40 C41 C46 0.000(1) . . . . ?
N5 C3 C1 Ni01 -174.6(2) . . . . ?
N5 C3 C1 N1 0.2(3) . . . . ?
N5 C3 C5 C7 13.7(4) . . . . ?
N5 C11 C9 C7 -41.0(4) . . . . ?
N10 C13 C14 N1 -3.6(5) . . . . ?
N10 C13 C14 C15 173.9(3) . . . . ?
N10 C13 C18 C18 -0.5(3) . . . 6_565 ?
N10 C13 C18 C17 -175.2(3) . . . . ?
N3 N1 C1 Ni01 175.21(19) . . . . ?
N3 N1 C1 C3 0.0(3) . . . . ?
N3 N1 C14 C13 -167.4(2) . . . . ?
N3 N1 C14 C15 15.2(4) . . . . ?
N3 N5 C3 C1 -0.4(3) . . . . ?
N3 N5 C3 C5 178.8(3) . . . . ?
N3 N5 C11 C9 -166.0(3) . . . . ?
C13 N10 C13 C14 -175.48(19) 6_565 . . . ?
C13 N10 C13 C18 0.8(4) 6_565 . . . ?
C13 C14 C15 C16 1.3(4) . . . . ?
C13 C18 C17 C16 0.0(4) . . . . ?
C40 C41 C42 C43 180.000(1) . . . . ?
C40 C41 C46 C45 180.000(1) . . . . ?
C3 N5 N3 N1 0.3(3) . . . . ?
C3 N5 C11 C9 17.7(4) . . . . ?
C3 C5 C7 C9 -37.3(4) . . . . ?
C1 Ni01 N10 C13 17.8(3) . . . . ?
C1 Ni01 N10 C13 -173.6(3) 6_565 . . . ?
C1 Ni01 N10 C13 -17.8(3) 6_565 . . 6_565 ?
C1 Ni01 N10 C13 173.6(3) . . . 6_565 ?
C1 N1 N3 N5 -0.2(3) . . . . ?
C1 N1 C14 C13 14.9(4) . . . . ?
C1 N1 C14 C15 -162.6(3) . . . . ?
C1 C3 C5 C7 -167.4(3) . . . . ?
C14 N1 N3 N5 -178.2(2) . . . . ?
C14 N1 C1 Ni01 -7.0(4) . . . . ?
C14 N1 C1 C3 177.8(2) . . . . ?
C14 C13 C18 C18 176.2(2) . . . 6_565 ?
C14 C13 C18 C17 1.5(4) . . . . ?
C14 C15 C16 C17 0.3(5) . . . . ?
C14 C15 C16 C25 -177.8(3) . . . . ?
C18 C13 C14 N1 -179.6(2) . . . . ?
C18 C13 C14 C15 -2.1(4) . . . . ?
C18 C18 C17 C16 -172.85(19) 6_565 . . . ?
C18 C17 C16 C15 -0.9(5) . . . . ?
C18 C17 C16 C25 177.2(3) . . . . ?
C15 C16 C25 C28 -66.4(4) . . . . ?
C15 C16 C25 C26 174.2(3) . . . . ?
C15 C16 C25 C27 55.5(4) . . . . ?
C15 C16 C25 C28A -10.8(9) . . . . ?
C15 C16 C25 C26A -123.4(9) . . . . ?
C15 C16 C25 C27A 111.7(10) . . . . ?
C17 C16 C25 C28 115.6(4) . . . . ?
C17 C16 C25 C26 -3.9(5) . . . . ?
C17 C16 C25 C27 -122.5(3) . . . . ?
C17 C16 C25 C28A 171.2(9) . . . . ?
C17 C16 C25 C26A 58.6(9) . . . . ?
C17 C16 C25 C27A -66.3(10) . . . . ?
C41 C42 C43 C44 0.000(1) . . . . ?
C41 C46 C45 C44 0.000(1) . . . . ?
C5 C3 C1 Ni01 6.4(5) . . . . ?
C5 C3 C1 N1 -178.8(3) . . . . ?
C5 C7 C9 C11 53.5(5) . . . . ?
C42 C41 C46 C45 0.000(1) . . . . ?
C42 C43 C44 C45 0.000(1) . . . . ?
C46 C41 C42 C43 0.000(1) . . . . ?
C46 C45 C44 C43 0.000(1) . . . . ?
C103 C102 C101 C100 2.2(11) . . . . ?
C11 N5 N3 N1 -176.4(2) . . . . ?
C11 N5 C3 C1 176.1(3) . . . . ?
C11 N5 C3 C5 -4.8(4) . . . . ?
C102 C103 C102 C101 -3.3(10) 6_565 . . . ?
C102 C101 C100 C101 -1.0(15) . . . 6_565 ?

loop_
_smtbx_masks_void_nr
_smtbx_masks_void_average_x
_smtbx_masks_void_average_y
_smtbx_masks_void_average_z
_smtbx_masks_void_volume
_smtbx_masks_void_count_electrons
_smtbx_masks_void_content
1 0.000 0.500 0.000 309.8 78.0 '2 C6H6'
2 0.500 0.000 1.000 309.8 78.0 '2 C6H6'
